data_2207361
loop_
_publ_author_name
'da Silva, Luiz Everson'
'Joussef, Antonio Carlos'
'Foro, Sabine'
'Schmidt, Boris'

_publ_section_title
;
 2,4,6-Triisopropyl-<i>N</i>-(8-quinolyl)benzenesulfonamide
;
_journal_coeditor_code TK6272
_journal_issue 11
_journal_name_full 'Acta Crystallographica Section E'
_journal_page_first o3780
_journal_page_last o3781
_journal_paper_doi 10.1107/S1600536805032708
_journal_volume 61
_journal_year 2005
_chemical_formula_iupac 'C24 H30 N2 O2 S'
_chemical_formula_moiety 'C24 H30 N2 O2 S'
_chemical_formula_sum 'C24 H30 N2 O2 S'
_chemical_formula_weight 410.56
_chemical_name_systematic
;
2,4,6-Triisopropyl-N-(8-quinolyl)benzenesulfonamide
;
_space_group_IT_number 2
_symmetry_cell_setting triclinic
_symmetry_space_group_name_Hall '-P 1'
_symmetry_space_group_name_H-M 'P -1'
_atom_sites_solution_hydrogens geom
_atom_sites_solution_primary direct
_atom_sites_solution_secondary difmap
_audit_creation_method SHELXL-97
_cell_angle_alpha 78.000(10)
_cell_angle_beta 77.770(10)
_cell_angle_gamma 78.250(10)
_cell_formula_units_Z 4
_cell_length_a 8.9210(10)
_cell_length_b 14.303(2)
_cell_length_c 18.888(3)
_cell_measurement_reflns_used 25
_cell_measurement_temperature 299(2)
_cell_measurement_theta_max 20.40
_cell_measurement_theta_min 3.2
_cell_volume 2271.6(6)
_computing_cell_refinement 'CAD-4/PC Software'
_computing_data_collection 'CAD-4/PC Software (Nonius, 1996)'
_computing_data_reduction 'REDU4 (Stoe & Cie, 1987)'
_computing_molecular_graphics 'PLATON (Spek, 2003)'
_computing_publication_material SHELXL97
_computing_structure_refinement 'SHELXL97 (Sheldrick, 1997)'
_computing_structure_solution 'SHELXS97 (Sheldrick, 1997)'
_diffrn_ambient_temperature 299(2)
_diffrn_measured_fraction_theta_full 0.970
_diffrn_measured_fraction_theta_max 0.970
_diffrn_measurement_device_type 'Nonius CAD-4'
_diffrn_measurement_method \w/2\q
_diffrn_radiation_monochromator graphite
_diffrn_radiation_source 'fine-focus sealed tube'
_diffrn_radiation_type CuK\a
_diffrn_radiation_wavelength 1.54180
_diffrn_reflns_av_R_equivalents 0.0379
_diffrn_reflns_av_sigmaI/netI 0.0851
_diffrn_reflns_limit_h_max 1
_diffrn_reflns_limit_h_min -10
_diffrn_reflns_limit_k_max 17
_diffrn_reflns_limit_k_min -17
_diffrn_reflns_limit_l_max 22
_diffrn_reflns_limit_l_min -22
_diffrn_reflns_number 8744
_diffrn_reflns_theta_full 67.9
_diffrn_reflns_theta_max 67.93
_diffrn_reflns_theta_min 2.43
_diffrn_standards_decay_% 1.0
_diffrn_standards_interval_time 120
_diffrn_standards_number 3
_exptl_absorpt_coefficient_mu 1.427
_exptl_absorpt_correction_T_max 0.867
_exptl_absorpt_correction_T_min 0.736
_exptl_absorpt_correction_type psi-scan
_exptl_absorpt_process_details '(North et al., 1968)'
_exptl_crystal_colour colorless
_exptl_crystal_density_diffrn 1.201
_exptl_crystal_density_method 'not measured'
_exptl_crystal_description needle
_exptl_crystal_F_000 880
_exptl_crystal_size_max 0.33
_exptl_crystal_size_mid 0.15
_exptl_crystal_size_min 0.10
_refine_diff_density_max 0.33
_refine_diff_density_min -0.31
_refine_ls_extinction_method none
_refine_ls_goodness_of_fit_ref 1.02
_refine_ls_hydrogen_treatment mixed
_refine_ls_matrix_type full
_refine_ls_number_parameters 610
_refine_ls_number_reflns 8016
_refine_ls_number_restraints 232
_refine_ls_restrained_S_all 1.02
_refine_ls_R_factor_all 0.149
_refine_ls_R_factor_gt 0.062
_refine_ls_shift/su_max 0.014
_refine_ls_shift/su_mean 0.001
_refine_ls_structure_factor_coef Fsqd
_refine_ls_weighting_details 'calc w = 1/[\s^2^(Fo^2^)+(0.0873P)^2^] where P = (Fo^2^+2Fc^2^)/3'
_refine_ls_weighting_scheme calc
_refine_ls_wR_factor_gt 0.150
_refine_ls_wR_factor_ref 0.184
_reflns_number_gt 4265
_reflns_number_total 8016
_reflns_threshold_expression I>2\s(I)
_cod_data_source_file tk6272.cif
_cod_data_source_block I
_cod_original_cell_volume 2271.6(5)
_cod_database_code 2207361
_cod_database_fobs_code 2207361

loop_
_symmetry_equiv_pos_as_xyz
'x, y, z'
'-x, -y, -z'

loop_
_atom_site_label
_atom_site_fract_x
_atom_site_fract_y
_atom_site_fract_z
_atom_site_U_iso_or_equiv
_atom_site_adp_type
_atom_site_calc_flag
_atom_site_refinement_flags
_atom_site_occupancy
_atom_site_disorder_assembly
_atom_site_disorder_group
_atom_site_type_symbol
C1 0.6350(5) 0.5684(3) 0.1183(2) 0.0524(9) Uani d . 1 . . C
C2 0.6594(6) 0.5838(3) 0.1840(2) 0.0719(12) Uani d . 1 . . C
H2 0.5884 0.6281 0.2093 0.086 Uiso calc R 1 . . H
C3 0.7901(7) 0.5335(4) 0.2130(3) 0.0865(15) Uani d . 1 . . C
H3 0.8069 0.5461 0.2568 0.104 Uiso calc R 1 . . H
C4 0.8933(6) 0.4664(4) 0.1784(3) 0.0847(15) Uani d . 1 . . C
H4 0.9778 0.4321 0.1995 0.102 Uiso calc R 1 . . H
C5 0.8733(5) 0.4487(3) 0.1114(3) 0.0669(12) Uani d . 1 . . C
C6 0.9762(6) 0.3821(3) 0.0710(4) 0.0863(16) Uani d . 1 . . C
H6 1.0628 0.3454 0.0894 0.104 Uiso calc R 1 . . H
C7 0.9494(6) 0.3715(3) 0.0058(4) 0.0859(15) Uani d . 1 . . C
H7 1.0172 0.3278 -0.0212 0.103 Uiso calc R 1 . . H
C8 0.8183(5) 0.4268(3) -0.0205(3) 0.0712(13) Uani d . 1 . . C
H8 0.8029 0.4192 -0.0660 0.085 Uiso calc R 1 . . H
C9 0.7431(5) 0.5004(3) 0.0802(2) 0.0532(10) Uani d . 1 . . C
C10 0.5877(4) 0.7856(2) 0.0071(2) 0.0469(9) Uani d . 1 A . C
C11 0.6871(5) 0.8394(3) 0.0246(2) 0.0601(11) Uani d . 1 . . C
C12 0.7872(5) 0.8824(3) -0.0332(3) 0.0743(13) Uani d . 1 A . C
H12 0.8541 0.9175 -0.0225 0.089 Uiso calc R 1 . . H
C13 0.7945(6) 0.8769(3) -0.1058(3) 0.0750(14) Uani d D 1 . . C
C14 0.6989(5) 0.8225(3) -0.1206(2) 0.0631(11) Uani d . 1 A . C
H14 0.7028 0.8179 -0.1693 0.076 Uiso calc R 1 . . H
C15 0.5955(5) 0.7736(2) -0.0662(2) 0.0517(9) Uani d . 1 . . C
C16 0.6918(6) 0.8584(4) 0.1005(3) 0.0795(14) Uani d . 1 . . C
H16 0.6248 0.8180 0.1366 0.095 Uiso calc R 1 . . H
C17 0.8513(9) 0.8316(6) 0.1199(4) 0.176(4) Uani d . 1 . . C
H17A 0.9203 0.8695 0.0850 0.211 Uiso calc R 1 . . H
H17B 0.8888 0.7640 0.1187 0.211 Uiso calc R 1 . . H
H17C 0.8470 0.8442 0.1683 0.211 Uiso calc R 1 . . H
C18 0.6265(10) 0.9618(4) 0.1072(3) 0.144(3) Uani d . 1 . . C
H18A 0.5220 0.9768 0.0975 0.173 Uiso calc R 1 . . H
H18B 0.6894 1.0034 0.0723 0.173 Uiso calc R 1 . . H
H18C 0.6260 0.9714 0.1560 0.173 Uiso calc R 1 . . H
C19A 0.9206(17) 0.9311(9) -0.1584(7) 0.104(4) Uani d PDU 0.60 A 1 C
H19A 0.9931 0.9242 -0.1246 0.125 Uiso calc PR 0.60 A 1 H
C19B 0.883(2) 0.9246(13) -0.1808(9) 0.101(4) Uani d PDU 0.40 A 2 C
H19B 0.9615 0.9371 -0.1564 0.121 Uiso calc PR 0.40 A 2 H
C20A 0.8864(19) 1.0308(9) -0.1733(8) 0.117(4) Uani d PDU 0.60 A 1 C
H20A 0.9490 1.0543 -0.2190 0.141 Uiso calc PR 0.60 A 1 H
H20B 0.9080 1.0571 -0.1345 0.141 Uiso calc PR 0.60 A 1 H
H20C 0.7784 1.0504 -0.1769 0.141 Uiso calc PR 0.60 A 1 H
C20B 0.831(3) 1.0184(15) -0.1968(13) 0.131(7) Uani d PDU 0.40 A 2 C
H20D 0.8489 1.0508 -0.1605 0.157 Uiso calc PR 0.40 A 2 H
H20E 0.7210 1.0285 -0.1972 0.157 Uiso calc PR 0.40 A 2 H
H20F 0.8840 1.0441 -0.2444 0.157 Uiso calc PR 0.40 A 2 H
C21A 1.018(2) 0.8800(11) -0.2111(11) 0.124(5) Uani d PDU 0.60 A 1 C
H21A 0.9610 0.8391 -0.2255 0.149 Uiso calc PR 0.60 A 1 H
H21B 1.1048 0.8409 -0.1906 0.149 Uiso calc PR 0.60 A 1 H
H21C 1.0552 0.9250 -0.2533 0.149 Uiso calc PR 0.60 A 1 H
C21B 0.997(3) 0.8572(18) -0.2195(16) 0.088(4) Uani d PDU 0.40 A 2 C
H21D 0.9455 0.8228 -0.2432 0.106 Uiso calc PR 0.40 A 2 H
H21E 1.0532 0.8118 -0.1852 0.106 Uiso calc PR 0.40 A 2 H
H21F 1.0679 0.8919 -0.2558 0.106 Uiso calc PR 0.40 A 2 H
C22 0.5008(5) 0.7144(3) -0.0924(2) 0.0559(10) Uani d . 1 A . C
H22 0.4503 0.6739 -0.0490 0.067 Uiso calc R 1 . . H
C23 0.3747(6) 0.7795(4) -0.1303(3) 0.0918(16) Uani d . 1 . . C
H23A 0.4212 0.8212 -0.1723 0.110 Uiso calc R 1 A . H
H23B 0.3066 0.8181 -0.0968 0.110 Uiso calc R 1 . . H
H23C 0.3163 0.7406 -0.1460 0.110 Uiso calc R 1 . . H
C24 0.6035(6) 0.6470(3) -0.1433(2) 0.0747(13) Uani d . 1 . . C
H24A 0.6799 0.6038 -0.1179 0.090 Uiso calc R 1 A . H
H24B 0.6548 0.6850 -0.1862 0.090 Uiso calc R 1 . . H
H24C 0.5401 0.6100 -0.1578 0.090 Uiso calc R 1 . . H
N1 0.5015(4) 0.6142(2) 0.08743(18) 0.0533(8) Uani d . 1 A . N
H1N 0.495(5) 0.597(3) 0.048(2) 0.064 Uiso d . 1 . . H
N2 0.7155(4) 0.4887(2) 0.01444(18) 0.0545(8) Uani d . 1 . . N
O1 0.3031(3) 0.74917(19) 0.04556(16) 0.0670(8) Uani d . 1 A . O
O2 0.4323(4) 0.7604(2) 0.14451(15) 0.0770(9) Uani d . 1 A . O
S1 0.44275(12) 0.73255(7) 0.07515(5) 0.0543(3) Uani d . 1 . . S
C25 0.0462(5) 0.3894(3) 0.3808(2) 0.0558(10) Uani d . 1 . . C
C26 -0.0581(5) 0.3682(4) 0.4433(2) 0.0737(13) Uani d . 1 . . C
H26 -0.0635 0.3040 0.4649 0.088 Uiso calc R 1 . . H
C27 -0.1579(6) 0.4441(5) 0.4753(3) 0.0879(16) Uani d . 1 . . C
H27 -0.2290 0.4293 0.5180 0.106 Uiso calc R 1 . . H
C28 -0.1524(6) 0.5378(5) 0.4451(3) 0.0906(16) Uani d . 1 . . C
H28 -0.2195 0.5866 0.4673 0.109 Uiso calc R 1 . . H
C29 -0.0473(5) 0.5624(4) 0.3812(3) 0.0712(12) Uani d . 1 . . C
C30 -0.0311(7) 0.6579(4) 0.3470(4) 0.0982(18) Uani d . 1 . . C
H30 -0.0933 0.7101 0.3669 0.118 Uiso calc R 1 . . H
C31 0.0759(8) 0.6736(4) 0.2847(4) 0.1029(19) Uani d . 1 . . C
H31 0.0867 0.7364 0.2615 0.124 Uiso calc R 1 . . H
C32 0.1689(7) 0.5949(4) 0.2560(3) 0.0859(15) Uani d . 1 . . C
H32 0.2414 0.6072 0.2133 0.103 Uiso calc R 1 . . H
C33 0.0530(5) 0.4871(3) 0.3485(2) 0.0576(10) Uani d . 1 . . C
C34 0.4329(5) 0.2595(3) 0.4333(2) 0.0517(9) Uani d . 1 . . C
C35 0.3114(4) 0.2045(2) 0.44700(19) 0.0465(9) Uani d . 1 C . C
C36 0.2748(5) 0.1455(3) 0.5167(2) 0.0519(9) Uani d D 1 . . C
C37 0.3548(5) 0.1518(3) 0.5706(2) 0.0626(11) Uani d . 1 B . C
H37 0.3296 0.1155 0.6171 0.075 Uiso calc R 1 . . H
C38 0.4685(5) 0.2076(3) 0.5603(2) 0.0649(11) Uani d D 1 . . C
C39 0.5055(5) 0.2601(3) 0.4907(2) 0.0611(11) Uani d . 1 B . C
H39 0.5832 0.2977 0.4821 0.073 Uiso calc R 1 . . H
C40 0.4955(5) 0.3177(3) 0.3593(2) 0.0605(11) Uani d . 1 . . C
H40 0.4309 0.3149 0.3240 0.073 Uiso calc R 1 . . H
C41 0.4872(6) 0.4237(3) 0.3638(3) 0.0832(14) Uani d . 1 . . C
H41A 0.5487 0.4281 0.3987 0.100 Uiso calc R 1 . . H
H41B 0.3811 0.4520 0.3793 0.100 Uiso calc R 1 . . H
H41C 0.5267 0.4580 0.3164 0.100 Uiso calc R 1 . . H
C42 0.6632(6) 0.2729(4) 0.3306(3) 0.0918(16) Uani d . 1 . . C
H42A 0.6666 0.2069 0.3261 0.110 Uiso calc R 1 . . H
H42B 0.7287 0.2749 0.3644 0.110 Uiso calc R 1 . . H
H42C 0.6994 0.3091 0.2834 0.110 Uiso calc R 1 . . H
C43A 0.552(2) 0.2142(9) 0.6211(7) 0.099(3) Uani d PDU 0.60 B 1 C
H43A 0.6519 0.2200 0.5883 0.118 Uiso calc PR 0.60 B 1 H
C43B 0.566(3) 0.2054(15) 0.6176(10) 0.108(4) Uani d PDU 0.40 B 2 C
H43B 0.6769 0.2080 0.6016 0.130 Uiso calc PR 0.40 B 2 H
C44A 0.5270(14) 0.3128(7) 0.6379(6) 0.107(3) Uani d PDU 0.60 B 1 C
H44A 0.5850 0.3130 0.6753 0.129 Uiso calc PR 0.60 B 1 H
H44B 0.4183 0.3331 0.6551 0.129 Uiso calc PR 0.60 B 1 H
H44C 0.5616 0.3565 0.5943 0.129 Uiso calc PR 0.60 B 1 H
C44B 0.475(3) 0.2672(15) 0.6690(10) 0.133(5) Uani d PDU 0.40 B 2 C
H44D 0.4683 0.3338 0.6454 0.159 Uiso calc PR 0.40 B 2 H
H44E 0.5235 0.2573 0.7112 0.159 Uiso calc PR 0.40 B 2 H
H44F 0.3717 0.2513 0.6842 0.159 Uiso calc PR 0.40 B 2 H
C45A 0.6095(17) 0.1179(9) 0.6627(7) 0.143(4) Uani d PDU 0.60 B 1 C
H45A 0.6690 0.0769 0.6288 0.171 Uiso calc PR 0.60 B 1 H
H45B 0.5226 0.0889 0.6910 0.171 Uiso calc PR 0.60 B 1 H
H45C 0.6739 0.1258 0.6950 0.171 Uiso calc PR 0.60 B 1 H
C45B 0.513(3) 0.1483(15) 0.6909(9) 0.129(4) Uani d PDU 0.40 B 2 C
H45D 0.5485 0.0805 0.6900 0.155 Uiso calc PR 0.40 B 2 H
H45E 0.4010 0.1604 0.7022 0.155 Uiso calc PR 0.40 B 2 H
H45F 0.5540 0.1673 0.7276 0.155 Uiso calc PR 0.40 B 2 H
C46A 0.1725(18) 0.0665(9) 0.5388(12) 0.069(3) Uani d PDU 0.50 C 1 C
H46A 0.1092 0.0673 0.5020 0.082 Uiso calc PR 0.50 C 1 H
C46B 0.1608(17) 0.0754(9) 0.5324(11) 0.064(3) Uani d PDU 0.50 C 2 C
H46B 0.1156 0.0975 0.4876 0.077 Uiso calc PR 0.50 C 2 H
C47A 0.0809(17) 0.0605(9) 0.6157(7) 0.103(4) Uani d PDU 0.50 C 1 C
H47A 0.0018 0.1169 0.6186 0.123 Uiso calc PR 0.50 C 1 H
H47B 0.1492 0.0574 0.6495 0.123 Uiso calc PR 0.50 C 1 H
H47C 0.0331 0.0035 0.6282 0.123 Uiso calc PR 0.50 C 1 H
C47B 0.0193(13) 0.0998(9) 0.5861(7) 0.092(3) Uani d PDU 0.50 C 2 C
H47D -0.0439 0.1571 0.5649 0.110 Uiso calc PR 0.50 C 2 H
H47E 0.0478 0.1112 0.6294 0.110 Uiso calc PR 0.50 C 2 H
H47F -0.0382 0.0470 0.5989 0.110 Uiso calc PR 0.50 C 2 H
C48A 0.2505(14) -0.0332(7) 0.5672(6) 0.086(3) Uani d PDU 0.50 C 1 C
H48A 0.3260 -0.0286 0.5953 0.104 Uiso calc PR 0.50 C 1 H
H48B 0.3015 -0.0654 0.5266 0.104 Uiso calc PR 0.50 C 1 H
H48C 0.1741 -0.0694 0.5980 0.104 Uiso calc PR 0.50 C 1 H
C48B 0.2501(16) -0.0172(8) 0.5150(7) 0.100(3) Uani d PDU 0.50 C 2 C
H48D 0.1826 -0.0647 0.5262 0.120 Uiso calc PR 0.50 C 2 H
H48E 0.3316 -0.0383 0.5437 0.120 Uiso calc PR 0.50 C 2 H
H48F 0.2948 -0.0094 0.4636 0.120 Uiso calc PR 0.50 C 2 H
N3 0.1505(4) 0.3211(2) 0.34277(18) 0.0609(9) Uani d D 1 C . N
H3N 0.209(4) 0.350(3) 0.3065(15) 0.073 Uiso d D 1 . . H
N4 0.1602(4) 0.5040(3) 0.28577(19) 0.0671(9) Uani d . 1 . . N
O3 0.0764(4) 0.1639(2) 0.40115(17) 0.0913(11) Uani d . 1 C . O
O4 0.3225(4) 0.1740(2) 0.31366(15) 0.0783(9) Uani d . 1 C . O
S2 0.21175(14) 0.20755(7) 0.37358(6) 0.0610(3) Uani d . 1 . . S

loop_
_atom_site_aniso_label
_atom_site_aniso_U_11
_atom_site_aniso_U_22
_atom_site_aniso_U_33
_atom_site_aniso_U_12
_atom_site_aniso_U_13
_atom_site_aniso_U_23
C1 0.057(3) 0.052(2) 0.048(2) -0.0167(19) -0.0110(19) 0.0014(17)
C2 0.086(3) 0.073(3) 0.058(3) -0.016(3) -0.019(3) -0.004(2)
C3 0.098(4) 0.105(4) 0.062(3) -0.028(3) -0.032(3) 0.004(3)
C4 0.075(4) 0.090(4) 0.092(4) -0.027(3) -0.045(3) 0.021(3)
C5 0.056(3) 0.056(3) 0.087(3) -0.021(2) -0.018(3) 0.009(2)
C6 0.060(3) 0.056(3) 0.139(5) -0.010(2) -0.032(3) 0.005(3)
C7 0.055(3) 0.064(3) 0.139(5) -0.008(2) -0.007(3) -0.032(3)
C8 0.059(3) 0.062(3) 0.099(3) -0.014(2) -0.006(3) -0.032(2)
C9 0.051(2) 0.045(2) 0.062(2) -0.0165(18) -0.013(2) 0.0047(18)
C10 0.049(2) 0.0353(18) 0.056(2) -0.0039(16) -0.0079(18) -0.0105(16)
C11 0.057(3) 0.049(2) 0.075(3) -0.005(2) -0.012(2) -0.018(2)
C12 0.063(3) 0.058(3) 0.108(4) -0.022(2) 0.002(3) -0.033(3)
C13 0.079(3) 0.047(2) 0.091(3) -0.022(2) 0.022(3) -0.020(2)
C14 0.075(3) 0.048(2) 0.057(2) -0.010(2) 0.006(2) -0.0086(18)
C15 0.057(3) 0.042(2) 0.054(2) -0.0086(18) -0.0077(19) -0.0058(17)
C16 0.084(4) 0.081(3) 0.087(3) -0.029(3) -0.020(3) -0.027(3)
C17 0.150(7) 0.237(10) 0.183(8) 0.021(6) -0.091(6) -0.119(7)
C18 0.212(8) 0.109(5) 0.109(5) 0.022(5) -0.023(5) -0.067(4)
C19A 0.133(8) 0.077(4) 0.104(7) -0.059(5) 0.030(6) -0.030(5)
C19B 0.119(8) 0.068(5) 0.118(8) -0.071(5) 0.046(7) -0.034(5)
C20A 0.153(10) 0.078(4) 0.122(8) -0.059(5) 0.011(7) -0.017(5)
C20B 0.124(12) 0.099(7) 0.126(11) -0.026(8) 0.044(10) 0.021(9)
C21A 0.110(8) 0.097(7) 0.130(9) -0.026(7) 0.051(7) -0.006(6)
C21B 0.090(8) 0.102(8) 0.086(8) -0.065(6) 0.024(6) -0.040(6)
C22 0.064(3) 0.054(2) 0.051(2) -0.011(2) -0.014(2) -0.0064(18)
C23 0.098(4) 0.088(4) 0.100(4) -0.016(3) -0.046(3) -0.010(3)
C24 0.104(4) 0.067(3) 0.059(3) -0.027(3) -0.012(3) -0.014(2)
N1 0.061(2) 0.0504(19) 0.0504(19) -0.0107(16) -0.0109(17) -0.0098(15)
N2 0.050(2) 0.0460(18) 0.068(2) -0.0116(15) -0.0064(17) -0.0114(15)
O1 0.0439(16) 0.0647(18) 0.088(2) 0.0001(13) -0.0097(15) -0.0156(15)
O2 0.092(2) 0.080(2) 0.0608(18) -0.0193(17) 0.0079(16) -0.0329(15)
S1 0.0537(6) 0.0495(5) 0.0568(6) -0.0066(5) 0.0015(5) -0.0164(4)
C25 0.049(2) 0.072(3) 0.047(2) -0.005(2) -0.0137(19) -0.011(2)
C26 0.064(3) 0.096(4) 0.059(3) -0.016(3) -0.010(2) -0.006(2)
C27 0.062(3) 0.137(5) 0.066(3) -0.017(3) 0.000(3) -0.031(3)
C28 0.066(3) 0.121(5) 0.091(4) 0.005(3) -0.015(3) -0.049(4)
C29 0.062(3) 0.085(3) 0.074(3) 0.001(3) -0.028(3) -0.027(3)
C30 0.103(5) 0.073(4) 0.127(5) 0.003(3) -0.038(4) -0.036(4)
C31 0.121(5) 0.064(3) 0.128(5) -0.012(3) -0.048(4) -0.004(3)
C32 0.103(4) 0.068(3) 0.084(3) -0.019(3) -0.024(3) 0.005(3)
C33 0.052(3) 0.070(3) 0.055(2) -0.006(2) -0.023(2) -0.012(2)
C34 0.056(2) 0.049(2) 0.050(2) -0.0090(18) -0.0082(19) -0.0100(17)
C35 0.053(2) 0.0406(19) 0.0429(19) -0.0056(17) -0.0061(17) -0.0062(15)
C36 0.057(2) 0.046(2) 0.049(2) -0.0074(18) -0.0057(19) -0.0055(17)
C37 0.075(3) 0.059(3) 0.048(2) -0.004(2) -0.014(2) -0.0019(19)
C38 0.077(3) 0.064(3) 0.058(3) -0.002(2) -0.027(2) -0.014(2)
C39 0.068(3) 0.058(2) 0.062(3) -0.012(2) -0.018(2) -0.011(2)
C40 0.063(3) 0.070(3) 0.047(2) -0.020(2) -0.006(2) -0.0023(19)
C41 0.099(4) 0.070(3) 0.078(3) -0.029(3) -0.019(3) 0.011(2)
C42 0.074(3) 0.108(4) 0.081(3) -0.016(3) 0.010(3) -0.011(3)
C43A 0.130(6) 0.110(5) 0.071(5) -0.012(5) -0.053(5) -0.022(4)
C43B 0.140(7) 0.117(7) 0.080(6) -0.014(6) -0.053(6) -0.017(5)
C44A 0.149(8) 0.123(6) 0.077(6) -0.056(6) -0.034(6) -0.033(5)
C44B 0.157(10) 0.150(8) 0.096(9) 0.005(9) -0.054(8) -0.032(7)
C45A 0.160(10) 0.141(6) 0.129(9) 0.007(7) -0.083(7) -0.001(6)
C45B 0.165(11) 0.150(8) 0.084(7) -0.023(9) -0.062(8) -0.005(7)
C46A 0.078(5) 0.061(5) 0.063(5) -0.024(5) -0.009(5) 0.004(4)
C46B 0.077(5) 0.057(4) 0.053(5) -0.018(4) -0.011(4) 0.009(4)
C47A 0.116(9) 0.092(7) 0.090(7) -0.045(6) 0.023(6) -0.010(6)
C47B 0.068(6) 0.084(7) 0.102(8) -0.016(5) 0.005(5) 0.013(5)
C48A 0.100(6) 0.056(5) 0.091(7) -0.026(4) -0.001(6) 0.010(5)
C48B 0.118(7) 0.057(5) 0.121(8) -0.026(5) -0.001(7) -0.017(6)
N3 0.067(2) 0.058(2) 0.053(2) -0.0106(18) -0.0096(18) 0.0015(16)
N4 0.071(2) 0.071(2) 0.057(2) -0.011(2) -0.0162(19) -0.0027(18)
O3 0.109(3) 0.096(2) 0.086(2) -0.058(2) -0.044(2) 0.0155(18)
O4 0.120(3) 0.0643(18) 0.0507(16) -0.0041(18) -0.0130(17) -0.0236(14)
S2 0.0819(8) 0.0561(6) 0.0520(6) -0.0217(6) -0.0208(5) -0.0060(5)

loop_
_atom_type_symbol
_atom_type_description
_atom_type_scat_dispersion_real
_atom_type_scat_dispersion_imag
_atom_type_scat_source
C C 0.0181 0.0091 'International Tables Vol C Tables 4.2.6.8 and 6.1.1.4'
H H 0.0000 0.0000 'International Tables Vol C Tables 4.2.6.8 and 6.1.1.4'
N N 0.0311 0.0180 'International Tables Vol C Tables 4.2.6.8 and 6.1.1.4'
O O 0.0492 0.0322 'International Tables Vol C Tables 4.2.6.8 and 6.1.1.4'
S S 0.3331 0.5567 'International Tables Vol C Tables 4.2.6.8 and 6.1.1.4'

loop_
_geom_angle_atom_site_label_1
_geom_angle_atom_site_label_2
_geom_angle_atom_site_label_3
_geom_angle
C2 C1 N1 123.1(4)
C2 C1 C9 119.6(4)
N1 C1 C9 117.2(3)
C1 C2 C3 120.4(5)
C1 C2 H2 119.8
C3 C2 H2 119.8
C4 C3 C2 121.1(5)
C4 C3 H3 119.5
C2 C3 H3 119.5
C3 C4 C5 120.4(5)
C3 C4 H4 119.8
C5 C4 H4 119.8
C4 C5 C6 124.2(5)
C4 C5 C9 119.4(5)
C6 C5 C9 116.4(5)
C7 C6 C5 120.1(5)
C7 C6 H6 120.0
C5 C6 H6 120.0
C6 C7 C8 119.0(5)
C6 C7 H7 120.5
C8 C7 H7 120.5
N2 C8 C7 124.6(5)
N2 C8 H8 117.7
C7 C8 H8 117.7
N2 C9 C5 123.3(4)
N2 C9 C1 117.6(4)
C5 C9 C1 119.1(4)
C11 C10 C15 121.2(3)
C11 C10 S1 122.2(3)
C15 C10 S1 116.7(3)
C12 C11 C10 116.9(4)
C12 C11 C16 116.0(4)
C10 C11 C16 127.0(4)
C13 C12 C11 124.3(4)
C13 C12 H12 117.9
C11 C12 H12 117.9
C14 C13 C12 117.3(4)
C14 C13 C19A 130.0(6)
C12 C13 C19A 112.6(6)
C14 C13 C19B 107.7(8)
C12 C13 C19B 134.9(8)
C19A C13 C19B 23.1(11)
C13 C14 C15 123.5(4)
C13 C14 H14 118.3
C15 C14 H14 118.3
C14 C15 C10 116.8(3)
C14 C15 C22 116.4(3)
C10 C15 C22 126.8(3)
C18 C16 C17 110.4(5)
C18 C16 C11 110.8(4)
C17 C16 C11 113.1(5)
C18 C16 H16 107.4
C17 C16 H16 107.4
C11 C16 H16 107.4
C16 C17 H17A 109.5
C16 C17 H17B 109.5
H17A C17 H17B 109.5
C16 C17 H17C 109.5
H17A C17 H17C 109.5
H17B C17 H17C 109.5
C16 C18 H18A 109.5
C16 C18 H18B 109.5
H18A C18 H18B 109.5
C16 C18 H18C 109.5
H18A C18 H18C 109.5
H18B C18 H18C 109.5
C20A C19A C21A 120.2(12)
C20A C19A C13 117.2(10)
C21A C19A C13 115.6(10)
C20A C19A H19A 98.9
C21A C19A H19A 98.9
C13 C19A H19A 98.9
C20B C19B C21B 133.6(17)
C20B C19B C13 112.2(14)
C21B C19B C13 114.1(16)
C20B C19B H19B 91.0
C21B C19B H19B 91.0
C13 C19B H19B 91.0
C19A C20A H20A 109.5
C19A C20A H20B 109.5
H20A C20A H20B 109.5
C19A C20A H20C 109.5
H20A C20A H20C 109.5
H20B C20A H20C 109.5
C19B C20B H20D 109.5
C19B C20B H20E 109.5
H20D C20B H20E 109.5
C19B C20B H20F 109.5
H20D C20B H20F 109.5
H20E C20B H20F 109.5
C19A C21A H21A 109.5
C19A C21A H21B 109.5
H21A C21A H21B 109.5
C19A C21A H21C 109.5
H21A C21A H21C 109.5
H21B C21A H21C 109.5
C19B C21B H21D 109.5
C19B C21B H21E 109.5
H21D C21B H21E 109.5
C19B C21B H21F 109.5
H21D C21B H21F 109.5
H21E C21B H21F 109.5
C23 C22 C15 111.0(3)
C23 C22 C24 110.1(4)
C15 C22 C24 111.9(3)
C23 C22 H22 107.9
C15 C22 H22 107.9
C24 C22 H22 107.9
C22 C23 H23A 109.5
C22 C23 H23B 109.5
H23A C23 H23B 109.5
C22 C23 H23C 109.5
H23A C23 H23C 109.5
H23B C23 H23C 109.5
C22 C24 H24A 109.5
C22 C24 H24B 109.5
H24A C24 H24B 109.5
C22 C24 H24C 109.5
H24A C24 H24C 109.5
H24B C24 H24C 109.5
C1 N1 S1 123.0(3)
C1 N1 H1N 116(3)
S1 N1 H1N 105(3)
C8 N2 C9 116.5(4)
O2 S1 O1 117.59(19)
O2 S1 N1 105.92(18)
O1 S1 N1 105.90(17)
O2 S1 C10 111.36(18)
O1 S1 C10 108.47(18)
N1 S1 C10 106.95(17)
C26 C25 N3 125.5(4)
C26 C25 C33 119.8(4)
N3 C25 C33 114.8(4)
C25 C26 C27 119.6(5)
C25 C26 H26 120.2
C27 C26 H26 120.2
C28 C27 C26 121.3(5)
C28 C27 H27 119.3
C26 C27 H27 119.3
C27 C28 C29 120.7(5)
C27 C28 H28 119.6
C29 C28 H28 119.6
C28 C29 C30 124.6(5)
C28 C29 C33 118.6(5)
C30 C29 C33 116.9(5)
C31 C30 C29 119.6(5)
C31 C30 H30 120.2
C29 C30 H30 120.2
C30 C31 C32 119.5(5)
C30 C31 H31 120.2
C32 C31 H31 120.2
N4 C32 C31 123.7(5)
N4 C32 H32 118.2
C31 C32 H32 118.2
N4 C33 C25 117.2(4)
N4 C33 C29 122.8(4)
C25 C33 C29 120.0(4)
C39 C34 C35 118.3(4)
C39 C34 C40 115.8(4)
C35 C34 C40 125.9(3)
C34 C35 C36 120.3(3)
C34 C35 S2 118.4(3)
C36 C35 S2 121.3(3)
C37 C36 C35 116.4(4)
C37 C36 C46B 120.2(9)
C35 C36 C46B 123.3(9)
C37 C36 C46A 114.2(10)
C35 C36 C46A 128.9(10)
C46B C36 C46A 7.0(16)
C38 C37 C36 124.8(4)
C38 C37 H37 117.6
C36 C37 H37 117.6
C37 C38 C39 116.8(4)
C37 C38 C43B 123.8(10)
C39 C38 C43B 119.1(11)
C37 C38 C43A 123.4(8)
C39 C38 C43A 119.9(8)
C43B C38 C43A 6.4(14)
C34 C39 C38 123.2(4)
C34 C39 H39 118.4
C38 C39 H39 118.4
C41 C40 C34 111.8(3)
C41 C40 C42 110.1(4)
C34 C40 C42 110.6(4)
C41 C40 H40 108.1
C34 C40 H40 108.1
C42 C40 H40 108.1
C40 C41 H41A 109.5
C40 C41 H41B 109.5
H41A C41 H41B 109.5
C40 C41 H41C 109.5
H41A C41 H41C 109.5
H41B C41 H41C 109.5
C40 C42 H42A 109.5
C40 C42 H42B 109.5
H42A C42 H42B 109.5
C40 C42 H42C 109.5
H42A C42 H42C 109.5
H42B C42 H42C 109.5
C44A C43A C45A 131.9(10)
C44A C43A C38 113.1(9)
C45A C43A C38 113.1(10)
C44A C43A H43A 94.5
C45A C43A H43A 94.4
C38 C43A H43A 94.5
C44B C43B C45B 68.0(15)
C44B C43B C38 107.5(17)
C45B C43B C38 114.2(18)
C44B C43B H43B 118.8
C45B C43B H43B 118.8
C38 C43B H43B 118.8
C43A C44A H44A 109.5
C43A C44A H44B 109.5
H44A C44A H44B 109.5
C43A C44A H44C 109.5
H44A C44A H44C 109.5
H44B C44A H44C 109.5
C43B C44B H44D 109.5
C43B C44B H44E 109.5
H44D C44B H44E 109.5
C43B C44B H44F 109.5
H44D C44B H44F 109.5
H44E C44B H44F 109.5
C43A C45A H45A 109.5
C43A C45A H45B 109.5
H45A C45A H45B 109.5
C43A C45A H45C 109.5
H45A C45A H45C 109.5
H45B C45A H45C 109.5
C43B C45B H45D 109.5
C43B C45B H45E 109.5
H45D C45B H45E 109.5
C43B C45B H45F 109.5
H45D C45B H45F 109.5
H45E C45B H45F 109.5
C48A C46A C47A 83.9(12)
C48A C46A C36 116.2(12)
C47A C46A C36 114.4(13)
C48A C46A H46A 113.1
C47A C46A H46A 113.1
C36 C46A H46A 113.1
C48B C46B C47B 132.3(11)
C48B C46B C36 106.8(9)
C47B C46B C36 114.7(11)
C48B C46B H46B 98.2
C47B C46B H46B 98.2
C36 C46B H46B 98.2
C46A C47A H47A 109.5
C46A C47A H47B 109.5
H47A C47A H47B 109.5
C46A C47A H47C 109.5
H47A C47A H47C 109.5
H47B C47A H47C 109.5
C46B C47B H47D 109.5
C46B C47B H47E 109.5
H47D C47B H47E 109.5
C46B C47B H47F 109.5
H47D C47B H47F 109.5
H47E C47B H47F 109.5
C46A C48A H48A 109.5
C46A C48A H48B 109.5
H48A C48A H48B 109.5
C46A C48A H48C 109.5
H48A C48A H48C 109.5
H48B C48A H48C 109.5
C46B C48B H48D 109.5
C46B C48B H48E 109.5
H48D C48B H48E 109.5
C46B C48B H48F 109.5
H48D C48B H48F 109.5
H48E C48B H48F 109.5
C25 N3 S2 128.2(3)
C25 N3 H3N 110(3)
S2 N3 H3N 117(3)
C32 N4 C33 117.5(4)
O3 S2 O4 119.3(2)
O3 S2 N3 106.2(2)
O4 S2 N3 104.82(18)
O3 S2 C35 109.93(18)
O4 S2 C35 108.61(19)
N3 S2 C35 107.23(17)

loop_
_geom_bond_atom_site_label_1
_geom_bond_atom_site_label_2
_geom_bond_distance
C1 C2 1.372(5)
C1 N1 1.416(5)
C1 C9 1.417(5)
C2 C3 1.394(7)
C2 H2 0.9300
C3 C4 1.356(7)
C3 H3 0.9300
C4 C5 1.395(7)
C4 H4 0.9300
C5 C6 1.408(7)
C5 C9 1.415(6)
C6 C7 1.346(7)
C6 H6 0.9300
C7 C8 1.395(7)
C7 H7 0.9300
C8 N2 1.310(5)
C8 H8 0.9300
C9 N2 1.366(5)
C10 C11 1.413(5)
C10 C15 1.417(5)
C10 S1 1.785(4)
C11 C12 1.378(6)
C11 C16 1.525(6)
C12 C13 1.376(6)
C12 H12 0.9300
C13 C14 1.368(6)
C13 C19A 1.554(10)
C13 C19B 1.561(13)
C14 C15 1.399(5)
C14 H14 0.9300
C15 C22 1.523(5)
C16 C18 1.495(7)
C16 C17 1.499(8)
C16 H16 0.9800
C17 H17A 0.9600
C17 H17B 0.9600
C17 H17C 0.9600
C18 H18A 0.9600
C18 H18B 0.9600
C18 H18C 0.9600
C19A C20A 1.377(11)
C19A C21A 1.399(11)
C19A H19A 0.9800
C19B C20B 1.322(14)
C19B C21B 1.441(14)
C19B H19B 0.9800
C20A H20A 0.9600
C20A H20B 0.9600
C20A H20C 0.9600
C20B H20D 0.9600
C20B H20E 0.9600
C20B H20F 0.9600
C21A H21A 0.9600
C21A H21B 0.9600
C21A H21C 0.9600
C21B H21D 0.9600
C21B H21E 0.9600
C21B H21F 0.9600
C22 C23 1.511(6)
C22 C24 1.532(5)
C22 H22 0.9800
C23 H23A 0.9600
C23 H23B 0.9600
C23 H23C 0.9600
C24 H24A 0.9600
C24 H24B 0.9600
C24 H24C 0.9600
N1 S1 1.650(3)
N1 H1N 0.85(4)
O1 S1 1.428(3)
O2 S1 1.426(3)
C25 C26 1.361(6)
C25 N3 1.406(5)
C25 C33 1.412(5)
C26 C27 1.409(7)
C26 H26 0.9300
C27 C28 1.349(7)
C27 H27 0.9300
C28 C29 1.392(7)
C28 H28 0.9300
C29 C30 1.407(7)
C29 C33 1.412(6)
C30 C31 1.359(8)
C30 H30 0.9300
C31 C32 1.390(7)
C31 H31 0.9300
C32 N4 1.315(5)
C32 H32 0.9300
C33 N4 1.368(5)
C34 C39 1.377(5)
C34 C35 1.416(5)
C34 C40 1.528(5)
C35 C36 1.420(5)
C35 S2 1.788(4)
C36 C37 1.389(5)
C36 C46B 1.514(12)
C36 C46A 1.532(11)
C37 C38 1.373(6)
C37 H37 0.9300
C38 C39 1.382(6)
C38 C43B 1.515(15)
C38 C43A 1.523(10)
C39 H39 0.9300
C40 C41 1.524(6)
C40 C42 1.534(6)
C40 H40 0.9800
C41 H41A 0.9600
C41 H41B 0.9600
C41 H41C 0.9600
C42 H42A 0.9600
C42 H42B 0.9600
C42 H42C 0.9600
C43A C44A 1.472(12)
C43A C45A 1.486(13)
C43A H43A 0.9800
C43B C44B 1.454(17)
C43B C45B 1.488(18)
C43B H43B 0.9800
C44A H44A 0.9600
C44A H44B 0.9600
C44A H44C 0.9600
C44B H44D 0.9600
C44B H44E 0.9600
C44B H44F 0.9600
C45A H45A 0.9600
C45A H45B 0.9600
C45A H45C 0.9600
C45B H45D 0.9600
C45B H45E 0.9600
C45B H45F 0.9600
C46A C48A 1.497(14)
C46A C47A 1.504(14)
C46A H46A 0.9800
C46B C48B 1.462(12)
C46B C47B 1.472(12)
C46B H46B 0.9800
C47A H47A 0.9600
C47A H47B 0.9600
C47A H47C 0.9600
C47B H47D 0.9600
C47B H47E 0.9600
C47B H47F 0.9600
C48A H48A 0.9600
C48A H48B 0.9600
C48A H48C 0.9600
C48B H48D 0.9600
C48B H48E 0.9600
C48B H48F 0.9600
N3 S2 1.629(3)
N3 H3N 0.854(10)
O3 S2 1.422(3)
O4 S2 1.431(3)

loop_
_geom_hbond_atom_site_label_D
_geom_hbond_atom_site_label_H
_geom_hbond_atom_site_label_A
_geom_hbond_distance_DH
_geom_hbond_distance_HA
_geom_hbond_distance_DA
_geom_hbond_angle_DHA
N1 H1n N2 0.85(4) 2.30(4) 2.699(5) 109(3)
N3 H3n N4 0.854(10) 2.13(4) 2.626(5) 116(3)

loop_
_geom_torsion_atom_site_label_1
_geom_torsion_atom_site_label_2
_geom_torsion_atom_site_label_3
_geom_torsion_atom_site_label_4
_geom_torsion
N1 C1 C2 C3 177.3(4)
C9 C1 C2 C3 0.5(6)
C1 C2 C3 C4 -2.0(7)
C2 C3 C4 C5 2.2(8)
C3 C4 C5 C6 178.6(5)
C3 C4 C5 C9 -0.9(7)
C4 C5 C6 C7 -178.4(4)
C9 C5 C6 C7 1.1(6)
C5 C6 C7 C8 -0.4(7)
C6 C7 C8 N2 -1.1(7)
C4 C5 C9 N2 179.1(4)
C6 C5 C9 N2 -0.4(6)
C4 C5 C9 C1 -0.6(6)
C6 C5 C9 C1 179.9(4)
C2 C1 C9 N2 -178.9(3)
N1 C1 C9 N2 4.1(5)
C2 C1 C9 C5 0.8(5)
N1 C1 C9 C5 -176.2(3)
C15 C10 C11 C12 2.4(6)
S1 C10 C11 C12 -175.7(3)
C15 C10 C11 C16 179.9(4)
S1 C10 C11 C16 1.8(6)
C10 C11 C12 C13 0.7(7)
C16 C11 C12 C13 -177.1(4)
C11 C12 C13 C14 -2.0(7)
C11 C12 C13 C19A -179.0(7)
C11 C12 C13 C19B 173.4(12)
C12 C13 C14 C15 0.2(7)
C19A C13 C14 C15 176.6(8)
C19B C13 C14 C15 -176.4(9)
C13 C14 C15 C10 2.6(6)
C13 C14 C15 C22 -178.5(4)
C11 C10 C15 C14 -3.9(5)
S1 C10 C15 C14 174.2(3)
C11 C10 C15 C22 177.3(4)
S1 C10 C15 C22 -4.6(5)
C12 C11 C16 C18 69.4(6)
C10 C11 C16 C18 -108.1(6)
C12 C11 C16 C17 -55.2(6)
C10 C11 C16 C17 127.3(6)
C14 C13 C19A C20A 107.4(11)
C12 C13 C19A C20A -76.1(12)
C19B C13 C19A C20A 90(3)
C14 C13 C19A C21A -43.5(18)
C12 C13 C19A C21A 133.0(13)
C19B C13 C19A C21A -61(3)
C14 C13 C19B C20B 106.7(16)
C12 C13 C19B C20B -69(2)
C19A C13 C19B C20B -87(3)
C14 C13 C19B C21B -70.1(17)
C12 C13 C19B C21B 114.2(15)
C19A C13 C19B C21B 96(4)
C14 C15 C22 C23 -73.4(5)
C10 C15 C22 C23 105.4(5)
C14 C15 C22 C24 50.1(5)
C10 C15 C22 C24 -131.1(4)
C2 C1 N1 S1 52.2(5)
C9 C1 N1 S1 -130.9(3)
C7 C8 N2 C9 1.7(6)
C5 C9 N2 C8 -0.9(5)
C1 C9 N2 C8 178.8(3)
C1 N1 S1 O2 -52.4(3)
C1 N1 S1 O1 -178.0(3)
C1 N1 S1 C10 66.5(3)
C11 C10 S1 O2 6.0(4)
C15 C10 S1 O2 -172.1(3)
C11 C10 S1 O1 136.9(3)
C15 C10 S1 O1 -41.2(3)
C11 C10 S1 N1 -109.3(3)
C15 C10 S1 N1 72.6(3)
N3 C25 C26 C27 -179.0(4)
C33 C25 C26 C27 -0.2(6)
C25 C26 C27 C28 0.0(7)
C26 C27 C28 C29 0.0(8)
C27 C28 C29 C30 -178.5(5)
C27 C28 C29 C33 0.3(7)
C28 C29 C30 C31 179.8(5)
C33 C29 C30 C31 1.0(7)
C29 C30 C31 C32 -0.6(9)
C30 C31 C32 N4 0.0(9)
C26 C25 C33 N4 179.9(4)
N3 C25 C33 N4 -1.2(5)
C26 C25 C33 C29 0.4(6)
N3 C25 C33 C29 179.4(4)
C28 C29 C33 N4 -179.9(4)
C30 C29 C33 N4 -1.0(6)
C28 C29 C33 C25 -0.5(6)
C30 C29 C33 C25 178.4(4)
C39 C34 C35 C36 -5.0(5)
C40 C34 C35 C36 173.5(4)
C39 C34 C35 S2 177.5(3)
C40 C34 C35 S2 -4.1(5)
C34 C35 C36 C37 5.1(5)
S2 C35 C36 C37 -177.4(3)
C34 C35 C36 C46B -172.2(7)
S2 C35 C36 C46B 5.3(8)
C34 C35 C36 C46A -166.9(7)
S2 C35 C36 C46A 10.5(8)
C35 C36 C37 C38 -2.3(6)
C46B C36 C37 C38 175.0(7)
C46A C36 C37 C38 170.9(7)
C36 C37 C38 C39 -0.7(6)
C36 C37 C38 C43B -173.5(11)
C36 C37 C38 C43A 178.8(7)
C35 C34 C39 C38 1.9(6)
C40 C34 C39 C38 -176.8(4)
C37 C38 C39 C34 0.9(6)
C43B C38 C39 C34 174.1(11)
C43A C38 C39 C34 -178.6(7)
C39 C34 C40 C41 -57.8(5)
C35 C34 C40 C41 123.7(4)
C39 C34 C40 C42 65.3(5)
C35 C34 C40 C42 -113.2(5)
C37 C38 C43A C44A -118.1(11)
C39 C38 C43A C44A 61.4(15)
C43B C38 C43A C44A 147(15)
C37 C38 C43A C45A 48.4(16)
C39 C38 C43A C45A -132.1(11)
C43B C38 C43A C45A -47(13)
C37 C38 C43B C44B -81.9(17)
C39 C38 C43B C44B 105.5(17)
C43A C38 C43B C44B 7(12)
C37 C38 C43B C45B -9(2)
C39 C38 C43B C45B 178.7(13)
C43A C38 C43B C45B 80(14)
C37 C36 C46A C48A -52.4(15)
C35 C36 C46A C48A 119.9(15)
C46B C36 C46A C48A 158(11)
C37 C36 C46A C47A 43.0(15)
C35 C36 C46A C47A -144.8(12)
C46B C36 C46A C47A -106(9)
C37 C36 C46B C48B -87.7(14)
C35 C36 C46B C48B 89.5(15)
C46A C36 C46B C48B -55(9)
C37 C36 C46B C47B 68.2(16)
C35 C36 C46B C47B -114.6(14)
C46A C36 C46B C47B 101(10)
C26 C25 N3 S2 -20.6(6)
C33 C25 N3 S2 160.5(3)
C31 C32 N4 C33 0.0(7)
C25 C33 N4 C32 -179.0(4)
C29 C33 N4 C32 0.5(6)
C25 N3 S2 O3 56.3(4)
C25 N3 S2 O4 -176.5(4)
C25 N3 S2 C35 -61.2(4)
C34 C35 S2 O3 -168.8(3)
C36 C35 S2 O3 13.6(4)
C34 C35 S2 O4 59.0(3)
C36 C35 S2 O4 -118.6(3)
C34 C35 S2 N3 -53.8(3)
C36 C35 S2 N3 128.7(3)
